data_9005405
loop_
_publ_author_name
'Kolitsch, U.'
'Tiekink, E. R. T.'
'Slade, P. G.'
'Taylor, M. R.'
'Pring, A.'

_publ_section_title
;
 Hinsdalite and plumbogummite, their atomic arrangements
 and disordered lead sites
;
_journal_name_full 'European Journal of Mineralogy'
_journal_page_first 513
_journal_page_last 520
_journal_volume 11
_journal_year 1999
_chemical_formula_sum 'Al3 As0.1 H6 O14 P1.9 Pb'
_chemical_name_mineral Plumbogummite
_space_group_IT_number 166
_symmetry_space_group_name_Hall '-R 3 2"'
_symmetry_space_group_name_H-M 'R -3 m :H'
_cell_angle_alpha 90
_cell_angle_beta 90
_cell_angle_gamma 120
_cell_formula_units_Z 3
_cell_length_a 7.039
_cell_length_b 7.039
_cell_length_c 16.761
_cell_volume 719.205
_database_code_amcsd 0006790
_exptl_crystal_density_diffrn 4.049
_cod_original_sg_symbol_H-M 'R -3 m'
_cod_original_formula_sum 'Pb Al3 (P1.9 As.1) O14 H6'
_cod_database_code 9005405

loop_
_space_group_symop_operation_xyz
x,y,z
2/3+x,1/3+y,1/3+z
1/3+x,2/3+y,2/3+z
x,x-y,z
2/3+x,1/3+x-y,1/3+z
1/3+x,2/3+x-y,2/3+z
y,x,-z
2/3+y,1/3+x,1/3-z
1/3+y,2/3+x,2/3-z
-x+y,y,z
2/3-x+y,1/3+y,1/3+z
1/3-x+y,2/3+y,2/3+z
-x,-x+y,-z
2/3-x,1/3-x+y,1/3-z
1/3-x,2/3-x+y,2/3-z
-y,-x,z
2/3-y,1/3-x,1/3+z
1/3-y,2/3-x,2/3+z
x-y,-y,-z
2/3+x-y,1/3-y,1/3-z
1/3+x-y,2/3-y,2/3-z
y,-x+y,-z
2/3+y,1/3-x+y,1/3-z
1/3+y,2/3-x+y,2/3-z
-x+y,-x,z
2/3-x+y,1/3-x,1/3+z
1/3-x+y,2/3-x,2/3+z
-x,-y,-z
2/3-x,1/3-y,1/3-z
1/3-x,2/3-y,2/3-z
-y,x-y,z
2/3-y,1/3+x-y,1/3+z
1/3-y,2/3+x-y,2/3+z
x-y,x,-z
2/3+x-y,1/3+x,1/3-z
1/3+x-y,2/3+x,2/3-z

loop_
_atom_site_aniso_label
_atom_site_aniso_U_11
_atom_site_aniso_U_22
_atom_site_aniso_U_33
_atom_site_aniso_U_12
_atom_site_aniso_U_13
_atom_site_aniso_U_23
Pb 0.03110 0.03110 0.02010 0.02040 -0.00180 0.00180
Al 0.00500 0.00540 0.01170 0.00270 0.00020 0.00030
P 0.01030 0.01030 0.01490 0.00510 0.00000 0.00000
As 0.01030 0.01030 0.01490 0.00510 0.00000 0.00000

loop_
_atom_site_label
_atom_site_fract_x
_atom_site_fract_y
_atom_site_fract_z
_atom_site_occupancy
_atom_site_U_iso_or_equiv
_atom_site_type_symbol
_atom_site_attached_hydrogens
Pb 0.04090 0.04090 0.00000 0.16667 0.02530 Pb 0
Al 0.50000 0.00000 0.50000 1.00000 0.00730 Al 0
P 0.00000 0.00000 0.31002 0.95000 0.01180 P 0
As 0.00000 0.00000 0.31002 0.05000 0.01180 As 0
O1 0.00000 0.00000 0.59830 1.00000 0.01700 O 0
O2 0.21420 -0.21420 -0.05740 1.00000 0.01640 O 0
O-H3 0.12600 -0.12600 0.13753 1.00000 0.01300 O 1

loop_
_cod_changelog_entry_id
_cod_changelog_entry_author
_cod_changelog_entry_date
_cod_changelog_entry_text
1
;cod-tools version 3.8.0
Id: cif_guess_AMCSD_atom_types 9581 2023-05-17 12:35:41Z saulius
;
2023-05-21T08:52:51+03:00
;Derived atom types and hydrogen counts
from atom names that follow the AMCSD naming convention
(Wat == water, O-H == hydroxyl).
;

loop_
_cod_related_entry_id
_cod_related_entry_database
_cod_related_entry_code
1 AMCSD 0006790
